data_7106867
loop_
_publ_author_name
'Gui-Ge Hou'
'Yue Liu'
'Qi-Kui Liu'
'Jian-Ping Ma'
'Yu-Bin Dong'

_publ_section_title
;
 NbO lattice MOFs based on octahedral M(II) and ditopic pyridyl
 substituted diketonate ligands: structure, encapsulation and guest-driven
 luminescent property
;
_journal_coden_Cambridge 182
_journal_name_full Chem.Commun.
_journal_page_first 10731
_journal_paper_doi 10.1039/c1cc14115e
_journal_volume 47
_journal_year 2011
_chemical_formula_sum 'C54 H48 Cu3 N6 O12'
_chemical_formula_weight 1163.60
_chemical_name_systematic
;
?
;
_space_group_IT_number 148
_symmetry_cell_setting rhombohedral
_symmetry_space_group_name_Hall '-R 3'
_symmetry_space_group_name_H-M 'R -3 :H'
_atom_sites_solution_hydrogens geom
_atom_sites_solution_primary direct
_atom_sites_solution_secondary difmap
_audit_creation_method SHELXL-97
_cell_angle_alpha 90.00
_cell_angle_beta 90.00
_cell_angle_gamma 120.00
_cell_formula_units_Z 3
_cell_length_a 26.473(4)
_cell_length_b 26.473(4)
_cell_length_c 7.635(2)
_cell_measurement_reflns_used 1163
_cell_measurement_temperature 298(2)
_cell_measurement_theta_max 19.103
_cell_measurement_theta_min 2.665
_cell_volume 4633.9(16)
_computing_cell_refinement 'Bruker SMART'
_computing_data_collection 'Bruker SMART'
_computing_data_reduction 'Bruker SAINT'
_computing_molecular_graphics 'Bruker SHELXTL'
_computing_publication_material 'Bruker SHELXTL'
_computing_structure_refinement 'SHELXL-97 (Sheldrick, 1997)'
_computing_structure_solution 'SHELXS-97 (Sheldrick, 1990)'
_diffrn_ambient_temperature 298(2)
_diffrn_measured_fraction_theta_full 0.997
_diffrn_measured_fraction_theta_max 0.997
_diffrn_measurement_device_type 'CCD area detector'
_diffrn_measurement_method 'phi and omega scans'
_diffrn_radiation_monochromator graphite
_diffrn_radiation_source 'fine-focus sealed tube'
_diffrn_radiation_type MoK\a
_diffrn_radiation_wavelength 0.71073
_diffrn_reflns_av_R_equivalents 0.0546
_diffrn_reflns_av_sigmaI/netI 0.0517
_diffrn_reflns_limit_h_max 31
_diffrn_reflns_limit_h_min -32
_diffrn_reflns_limit_k_max 32
_diffrn_reflns_limit_k_min -19
_diffrn_reflns_limit_l_max 9
_diffrn_reflns_limit_l_min -9
_diffrn_reflns_number 8103
_diffrn_reflns_theta_full 25.48
_diffrn_reflns_theta_max 25.48
_diffrn_reflns_theta_min 2.67
_exptl_absorpt_coefficient_mu 1.081
_exptl_absorpt_correction_T_max 0.9380
_exptl_absorpt_correction_T_min 0.7034
_exptl_absorpt_correction_type multi-scan
_exptl_absorpt_process_details sadabs
_exptl_crystal_colour green
_exptl_crystal_density_diffrn 1.251
_exptl_crystal_density_method 'not measured'
_exptl_crystal_description plan
_exptl_crystal_F_000 1791
_exptl_crystal_size_max 0.35
_exptl_crystal_size_mid 0.10
_exptl_crystal_size_min 0.06
_refine_diff_density_max 0.389
_refine_diff_density_min -0.185
_refine_diff_density_rms 0.069
_refine_ls_extinction_method none
_refine_ls_goodness_of_fit_ref 0.985
_refine_ls_hydrogen_treatment constr
_refine_ls_matrix_type full
_refine_ls_number_parameters 116
_refine_ls_number_reflns 1915
_refine_ls_number_restraints 0
_refine_ls_restrained_S_all 0.985
_refine_ls_R_factor_all 0.0827
_refine_ls_R_factor_gt 0.0513
_refine_ls_shift/su_max 0.000
_refine_ls_shift/su_mean 0.000
_refine_ls_structure_factor_coef Fsqd
_refine_ls_weighting_details 'calc w=1/[\s^2^(Fo^2^)+(0.0690P)^2^+0.0000P] where P=(Fo^2^+2Fc^2^)/3'
_refine_ls_weighting_scheme calc
_refine_ls_wR_factor_gt 0.1146
_refine_ls_wR_factor_ref 0.1293
_reflns_number_gt 1304
_reflns_number_total 1915
_reflns_threshold_expression >2sigma(I)
_cod_data_source_file c1cc14115e.txt
_cod_data_source_block 71216dm
_cod_original_cell_volume 4633.8(17)
_cod_original_sg_symbol_H-M R-3
_cod_database_code 7106867

loop_
_symmetry_equiv_pos_as_xyz
'x, y, z'
'-y, x-y, z'
'-x+y, -x, z'
'x+2/3, y+1/3, z+1/3'
'-y+2/3, x-y+1/3, z+1/3'
'-x+y+2/3, -x+1/3, z+1/3'
'x+1/3, y+2/3, z+2/3'
'-y+1/3, x-y+2/3, z+2/3'
'-x+y+1/3, -x+2/3, z+2/3'
'-x, -y, -z'
'y, -x+y, -z'
'x-y, x, -z'
'-x+2/3, -y+1/3, -z+1/3'
'y+2/3, -x+y+1/3, -z+1/3'
'x-y+2/3, x+1/3, -z+1/3'
'-x+1/3, -y+2/3, -z+2/3'
'y+1/3, -x+y+2/3, -z+2/3'
'x-y+1/3, x+2/3, -z+2/3'

loop_
_atom_site_label
_atom_site_type_symbol
_atom_site_fract_x
_atom_site_fract_y
_atom_site_fract_z
_atom_site_U_iso_or_equiv
_atom_site_adp_type
_atom_site_occupancy
_atom_site_symmetry_multiplicity
_atom_site_calc_flag
_atom_site_refinement_flags
C1 C 0.85459(18) 0.62200(18) 0.3162(5) 0.0718(11) Uani 1 1 d .
H1 H 0.8300 0.6362 0.2846 0.086 Uiso 1 1 calc R
C2 C 0.9066(2) 0.60772(19) 0.5212(5) 0.0818(13) Uani 1 1 d .
H2 H 0.9198 0.6117 0.6360 0.098 Uiso 1 1 calc R
C3 C 0.88988(19) 0.47802(19) -0.1602(5) 0.0721(11) Uani 1 1 d .
C4 C 0.88730(18) 0.51720(19) -0.0416(5) 0.0796(12) Uani 1 1 d .
H4 H 0.8590 0.5274 -0.0626 0.095 Uiso 1 1 calc R
C5 C 0.92259(17) 0.54211(15) 0.1032(4) 0.0581(10) Uani 1 1 d .
C6 C 0.90614(16) 0.57436(15) 0.2301(4) 0.0572(9) Uani 1 1 d .
C7 C 0.87083(17) 0.59699(17) 0.1892(4) 0.0668(10) Uani 1 1 d .
H7 H 0.8581 0.5952 0.0747 0.080 Uiso 1 1 calc R
C8 C 0.92479(19) 0.58146(19) 0.4024(5) 0.0791(13) Uani 1 1 d .
H8 H 0.9499 0.5683 0.4376 0.095 Uiso 1 1 calc R
C9 C 0.8427(2) 0.4516(2) -0.2961(6) 0.1105(18) Uani 1 1 d .
H9A H 0.8578 0.4433 -0.3998 0.166 Uiso 1 1 calc R
H9B H 0.8295 0.4784 -0.3240 0.166 Uiso 1 1 calc R
H9C H 0.8107 0.4161 -0.2515 0.166 Uiso 1 1 calc R
Cu1 Cu 1.0000 0.5000 0.0000 0.0499(3) Uani 1 2 d S
N1 N 0.87131(14) 0.62755(14) 0.4818(4) 0.0659(8) Uani 1 1 d .
O1 O 0.96725(11) 0.53863(10) 0.1418(3) 0.0577(6) Uani 1 1 d .
O2 O 0.92739(12) 0.46298(11) -0.1600(3) 0.0685(7) Uani 1 1 d .

loop_
_atom_site_aniso_label
_atom_site_aniso_U_11
_atom_site_aniso_U_22
_atom_site_aniso_U_33
_atom_site_aniso_U_23
_atom_site_aniso_U_13
_atom_site_aniso_U_12
C1 0.091(3) 0.101(3) 0.045(2) -0.001(2) -0.004(2) 0.064(3)
C2 0.115(4) 0.101(3) 0.051(2) -0.014(2) -0.019(2) 0.069(3)
C3 0.083(3) 0.085(3) 0.048(2) -0.003(2) -0.003(2) 0.041(3)
C4 0.091(3) 0.110(3) 0.062(2) -0.022(2) -0.019(2) 0.068(3)
C5 0.071(3) 0.059(2) 0.045(2) 0.0086(17) 0.0050(19) 0.033(2)
C6 0.065(2) 0.063(2) 0.0426(19) 0.0028(17) -0.0018(18) 0.032(2)
C7 0.087(3) 0.087(3) 0.0402(19) 0.001(2) -0.003(2) 0.054(2)
C8 0.099(3) 0.104(3) 0.061(2) -0.012(2) -0.018(2) 0.070(3)
C9 0.123(4) 0.134(5) 0.090(4) -0.042(3) -0.040(3) 0.076(4)
Cu1 0.0650(4) 0.0488(4) 0.0378(4) 0.0050(3) 0.0012(3) 0.0298(3)
N1 0.084(2) 0.080(2) 0.0437(18) -0.0002(16) -0.0030(16) 0.049(2)
O1 0.0683(16) 0.0636(15) 0.0460(13) 0.0039(11) -0.0008(12) 0.0365(13)
O2 0.0843(19) 0.0703(17) 0.0583(16) -0.0047(13) -0.0017(14) 0.0441(16)

loop_
_atom_type_symbol
_atom_type_description
_atom_type_scat_dispersion_real
_atom_type_scat_dispersion_imag
_atom_type_scat_source
C C 0.0033 0.0016 'International Tables Vol C Tables 4.2.6.8 and 6.1.1.4'
H H 0.0000 0.0000 'International Tables Vol C Tables 4.2.6.8 and 6.1.1.4'
N N 0.0061 0.0033 'International Tables Vol C Tables 4.2.6.8 and 6.1.1.4'
O O 0.0106 0.0060 'International Tables Vol C Tables 4.2.6.8 and 6.1.1.4'
Cu Cu 0.3201 1.2651 'International Tables Vol C Tables 4.2.6.8 and 6.1.1.4'

loop_
_geom_angle_atom_site_label_1
_geom_angle_atom_site_label_2
_geom_angle_atom_site_label_3
_geom_angle
_geom_angle_site_symmetry_1
_geom_angle_site_symmetry_3
N1 C1 C7 124.5(4) . .
N1 C1 H1 117.8 . .
C7 C1 H1 117.8 . .
N1 C2 C8 123.5(4) . .
N1 C2 H2 118.2 . .
C8 C2 H2 118.2 . .
O2 C3 C4 125.4(4) . .
O2 C3 C9 117.6(4) . .
C4 C3 C9 117.0(4) . .
C5 C4 C3 126.6(4) . .
C5 C4 H4 116.7 . .
C3 C4 H4 116.7 . .
O1 C5 C4 125.7(4) . .
O1 C5 C6 116.1(3) . .
C4 C5 C6 118.1(3) . .
C7 C6 C8 115.5(3) . .
C7 C6 C5 123.9(3) . .
C8 C6 C5 120.5(3) . .
C1 C7 C6 120.0(3) . .
C1 C7 H7 120.0 . .
C6 C7 H7 120.0 . .
C2 C8 C6 120.4(4) . .
C2 C8 H8 119.8 . .
C6 C8 H8 119.8 . .
C3 C9 H9A 109.5 . .
C3 C9 H9B 109.5 . .
H9A C9 H9B 109.5 . .
C3 C9 H9C 109.5 . .
H9A C9 H9C 109.5 . .
H9B C9 H9C 109.5 . .
O1 Cu1 O1 180.00(10) . 10_765
O1 Cu1 O2 91.42(10) . .
O1 Cu1 O2 88.58(10) 10_765 .
O1 Cu1 O2 88.58(10) . 10_765
O1 Cu1 O2 91.42(10) 10_765 10_765
O2 Cu1 O2 180.00(12) . 10_765
O1 Cu1 N1 89.78(10) . 5_654
O1 Cu1 N1 90.22(10) 10_765 5_654
O2 Cu1 N1 87.52(10) . 5_654
O2 Cu1 N1 92.48(10) 10_765 5_654
O1 Cu1 N1 90.22(10) . 17
O1 Cu1 N1 89.78(10) 10_765 17
O2 Cu1 N1 92.48(10) . 17
O2 Cu1 N1 87.52(10) 10_765 17
N1 Cu1 N1 180.000(2) 5_654 17
C2 N1 C1 116.1(3) . .
C2 N1 Cu1 127.4(3) . 9_665
C1 N1 Cu1 116.5(3) . 9_665
C5 O1 Cu1 125.5(2) . .
C3 O2 Cu1 123.6(3) . .

loop_
_geom_bond_atom_site_label_1
_geom_bond_atom_site_label_2
_geom_bond_distance
_geom_bond_site_symmetry_2
C1 N1 1.323(4) .
C1 C7 1.360(5) .
C1 H1 0.9300 .
C2 N1 1.314(5) .
C2 C8 1.369(5) .
C2 H2 0.9300 .
C3 O2 1.241(4) .
C3 C4 1.404(5) .
C3 C9 1.500(5) .
C4 C5 1.384(5) .
C4 H4 0.9300 .
C5 O1 1.266(4) .
C5 C6 1.493(5) .
C6 C7 1.375(5) .
C6 C8 1.385(5) .
C7 H7 0.9300 .
C8 H8 0.9300 .
C9 H9A 0.9600 .
C9 H9B 0.9600 .
C9 H9C 0.9600 .
Cu1 O1 1.964(2) .
Cu1 O1 1.964(2) 10_765
Cu1 O2 2.065(3) .
Cu1 O2 2.065(3) 10_765
Cu1 N1 2.262(3) 5_654
Cu1 N1 2.262(3) 17
N1 Cu1 2.262(3) 9_665

loop_
_geom_torsion_atom_site_label_1
_geom_torsion_atom_site_label_2
_geom_torsion_atom_site_label_3
_geom_torsion_atom_site_label_4
_geom_torsion
_geom_torsion_site_symmetry_1
_geom_torsion_site_symmetry_4
O2 C3 C4 C5 -5.6(7) . .
C9 C3 C4 C5 173.3(4) . .
C3 C4 C5 O1 8.3(7) . .
C3 C4 C5 C6 -169.4(4) . .
O1 C5 C6 C7 160.5(3) . .
C4 C5 C6 C7 -21.6(5) . .
O1 C5 C6 C8 -21.8(5) . .
C4 C5 C6 C8 156.1(4) . .
N1 C1 C7 C6 1.3(6) . .
C8 C6 C7 C1 -2.7(6) . .
C5 C6 C7 C1 175.2(3) . .
N1 C2 C8 C6 -0.1(7) . .
C7 C6 C8 C2 2.2(6) . .
C5 C6 C8 C2 -175.7(4) . .
C8 C2 N1 C1 -1.4(7) . .
C8 C2 N1 Cu1 176.0(3) . 9_665
C7 C1 N1 C2 0.9(6) . .
C7 C1 N1 Cu1 -176.8(3) . 9_665
C4 C5 O1 Cu1 3.0(5) . .
C6 C5 O1 Cu1 -179.2(2) . .
O1 Cu1 O1 C5 172(100) 10_765 .
O2 Cu1 O1 C5 -10.7(3) . .
O2 Cu1 O1 C5 169.3(3) 10_765 .
N1 Cu1 O1 C5 76.8(3) 5_654 .
N1 Cu1 O1 C5 -103.2(3) 17 .
C4 C3 O2 Cu1 -7.2(6) . .
C9 C3 O2 Cu1 173.9(3) . .
O1 Cu1 O2 C3 12.7(3) . .
O1 Cu1 O2 C3 -167.3(3) 10_765 .
O2 Cu1 O2 C3 61(100) 10_765 .
N1 Cu1 O2 C3 -77.0(3) 5_654 .
N1 Cu1 O2 C3 103.0(3) 17 .
